data_4065044
loop_
_publ_author_name
'Rojas, Rene S.'
'Peoples, Brian C.'
'Cabrera, Alan R.'
'Valderrama, Mauricio'
'Fr\"ohlich, Roland'
'Kehr, Gerald'
'Erker, Gerhard'
'Wiegand, Thomas'
'Eckert, Hellmut'

_publ_section_title
;
 Synthesis and Structure of Bifunctional Zirconocene/Borane Complexes and
 Their Activation for Ethylene Polymerization
;
_journal_issue 23
_journal_name_full Organometallics
_journal_page_first 6372
_journal_paper_doi 10.1021/om200536z
_journal_volume 30
_journal_year 2011
_chemical_formula_sum 'C53.5 H41 B Cl2 F15 N3 Zr'
_chemical_formula_weight 1183.82
_chemical_name_systematic
; 
 ? 
;
_space_group_IT_number 2
_symmetry_cell_setting triclinic
_symmetry_space_group_name_Hall '-P 1'
_symmetry_space_group_name_H-M 'P -1'
_atom_sites_solution_hydrogens geom
_atom_sites_solution_primary direct
_atom_sites_solution_secondary difmap
_audit_creation_method SHELXL-97
_cell_angle_alpha 106.894(1)
_cell_angle_beta 98.566(1)
_cell_angle_gamma 105.265(1)
_cell_formula_units_Z 2
_cell_length_a 11.6047(2)
_cell_length_b 13.4178(2)
_cell_length_c 18.6889(4)
_cell_measurement_reflns_used 7384
_cell_measurement_temperature 223(2)
_cell_measurement_theta_max 27.88
_cell_measurement_theta_min 4.08
_cell_volume 2604.86(9)
_computing_cell_refinement 'Collect (Nonius B.V., 1998)'
_computing_data_collection 'Collect (Nonius B.V., 1998)'
_computing_data_reduction 'Denzo-SMN (Otwinowski & Minor, 1997)'
_computing_molecular_graphics 'SCHAKAL (Keller, 1997)'
_computing_publication_material 'SHELXL-97 (Sheldrick, 1997)'
_computing_structure_refinement 'SHELXL-97 (Sheldrick, 1997)'
_computing_structure_solution 'SHELXS-97 (Sheldrick, 1990)'
_diffrn_ambient_temperature 223(2)
_diffrn_measured_fraction_theta_full 0.962
_diffrn_measured_fraction_theta_max 0.962
_diffrn_measurement_device_type 'Nonius KappaCCD APEXII'
_diffrn_measurement_method '\w and \f scans'
_diffrn_radiation_monochromator 'Montel mirror'
_diffrn_radiation_source 'rotating anode Nonius FR591'
_diffrn_radiation_type MoK\a
_diffrn_radiation_wavelength 0.71073
_diffrn_reflns_av_R_equivalents 0.057
_diffrn_reflns_av_sigmaI/netI 0.0492
_diffrn_reflns_limit_h_max 14
_diffrn_reflns_limit_h_min -15
_diffrn_reflns_limit_k_max 17
_diffrn_reflns_limit_k_min -17
_diffrn_reflns_limit_l_max 24
_diffrn_reflns_limit_l_min -24
_diffrn_reflns_number 24715
_diffrn_reflns_theta_full 27.92
_diffrn_reflns_theta_max 27.92
_diffrn_reflns_theta_min 4.09
_exptl_absorpt_coefficient_mu 0.407
_exptl_absorpt_correction_T_max 0.9230
_exptl_absorpt_correction_T_min 0.8223
_exptl_absorpt_correction_type multi-scan
_exptl_absorpt_process_details 'Denzo (Otwinowski, Borek, Majewski & Minor, 2003)'
_exptl_crystal_colour colourless
_exptl_crystal_density_diffrn 1.509
_exptl_crystal_density_method 'not measured'
_exptl_crystal_description block
_exptl_crystal_F_000 1194
_exptl_crystal_size_max 0.50
_exptl_crystal_size_mid 0.30
_exptl_crystal_size_min 0.20
_refine_diff_density_max 0.814
_refine_diff_density_min -0.821
_refine_diff_density_rms 0.080
_refine_ls_extinction_method none
_refine_ls_goodness_of_fit_ref 1.050
_refine_ls_hydrogen_treatment constr
_refine_ls_matrix_type full
_refine_ls_number_parameters 707
_refine_ls_number_reflns 12015
_refine_ls_number_restraints 48
_refine_ls_restrained_S_all 1.051
_refine_ls_R_factor_all 0.0715
_refine_ls_R_factor_gt 0.0599
_refine_ls_shift/su_max 0.001
_refine_ls_shift/su_mean 0.000
_refine_ls_structure_factor_coef Fsqd
_refine_ls_weighting_details 'calc w=1/[\s^2^(Fo^2^)+(0.0510P)^2^+5.1698P] where P=(Fo^2^+2Fc^2^)/3'
_refine_ls_weighting_scheme calc
_refine_ls_wR_factor_gt 0.1415
_refine_ls_wR_factor_ref 0.1529
_reflns_number_gt 10292
_reflns_number_total 12015
_reflns_threshold_expression >2sigma(I)
_cod_data_source_file om200536z_si_002.cif
_cod_data_source_block erk5518
_cod_original_cell_volume 2604.86(8)
_cod_original_sg_symbol_H-M P-1
_cod_original_formula_sum 'C53.50 H41 B Cl2 F15 N3 Zr'
_cod_database_code 4065044

loop_
_symmetry_equiv_pos_as_xyz
'x, y, z'
'-x, -y, -z'

loop_
_atom_site_label
_atom_site_type_symbol
_atom_site_fract_x
_atom_site_fract_y
_atom_site_fract_z
_atom_site_U_iso_or_equiv
_atom_site_adp_type
_atom_site_occupancy
_atom_site_symmetry_multiplicity
_atom_site_calc_flag
_atom_site_refinement_flags
_atom_site_disorder_assembly
_atom_site_disorder_group
Zr Zr 0.52261(3) 0.75494(2) 0.657424(16) 0.02901(9) Uani 1 1 d . . .
Cl1 Cl 0.42756(8) 0.55355(7) 0.59219(5) 0.0433(2) Uani 1 1 d . . .
Cl2 Cl 0.32226(8) 0.76083(9) 0.67928(6) 0.0497(2) Uani 1 1 d . . .
N1 N 0.6086(2) 0.8903(2) 0.77833(14) 0.0304(5) Uani 1 1 d . . .
C2 C 0.5877(3) 0.8337(2) 0.82286(17) 0.0299(6) Uani 1 1 d . . .
C3 C 0.5529(3) 0.7128(2) 0.78554(17) 0.0290(6) Uani 1 1 d . . .
C4 C 0.6329(3) 0.6622(3) 0.74711(17) 0.0300(6) Uani 1 1 d . . .
N5 N 0.6865(2) 0.7114(2) 0.70393(14) 0.0286(5) Uani 1 1 d . . .
C6 C 0.5999(4) 0.8797(3) 0.90761(19) 0.0437(8) Uani 1 1 d . . .
H6A H 0.6220 0.9592 0.9239 0.066 Uiso 1 1 calc R . .
H6B H 0.6635 0.8600 0.9348 0.066 Uiso 1 1 calc R . .
H6C H 0.5221 0.8496 0.9192 0.066 Uiso 1 1 calc R . .
C7 C 0.4581(3) 0.6483(2) 0.80773(17) 0.0308(6) Uani 1 1 d . . .
N8 N 0.3763(2) 0.5986(2) 0.82390(16) 0.0331(6) Uani 1 1 d . . .
C9 C 0.6451(4) 0.5566(3) 0.7530(2) 0.0427(8) Uani 1 1 d . . .
H9A H 0.6412 0.5074 0.7024 0.064 Uiso 1 1 calc R . .
H9B H 0.5786 0.5223 0.7728 0.064 Uiso 1 1 calc R . .
H9C H 0.7235 0.5713 0.7877 0.064 Uiso 1 1 calc R . .
C11 C 0.6604(3) 1.0102(3) 0.8097(2) 0.0388(7) Uani 1 1 d . . .
C12 C 0.5837(4) 1.0744(3) 0.8252(2) 0.0470(9) Uani 1 1 d . . .
C13 C 0.6411(5) 1.1882(3) 0.8523(3) 0.0676(13) Uani 1 1 d . . .
H13 H 0.5926 1.2341 0.8637 0.081 Uiso 1 1 calc R . .
C14 C 0.7653(6) 1.2358(4) 0.8632(4) 0.0823(17) Uani 1 1 d . . .
H14 H 0.8006 1.3129 0.8809 0.099 Uiso 1 1 calc R . .
C15 C 0.8369(5) 1.1705(4) 0.8480(3) 0.0745(15) Uani 1 1 d . . .
H15 H 0.9221 1.2035 0.8559 0.089 Uiso 1 1 calc R . .
C16 C 0.7878(4) 1.0563(3) 0.8211(2) 0.0504(9) Uani 1 1 d . . .
C17 C 0.4473(4) 1.0283(4) 0.8178(3) 0.0598(11) Uani 1 1 d . . .
H17 H 0.4239 0.9470 0.7985 0.072 Uiso 1 1 calc R . .
C18 C 0.3718(6) 1.0610(6) 0.7601(4) 0.094(2) Uani 1 1 d . . .
H18A H 0.3916 1.1404 0.7783 0.141 Uiso 1 1 calc R . .
H18B H 0.2848 1.0267 0.7549 0.141 Uiso 1 1 calc R . .
H18C H 0.3910 1.0368 0.7105 0.141 Uiso 1 1 calc R . .
C19 C 0.4164(6) 1.0637(5) 0.8966(4) 0.0838(17) Uani 1 1 d . . .
H19A H 0.4673 1.0448 0.9331 0.126 Uiso 1 1 calc R . .
H19B H 0.3302 1.0261 0.8914 0.126 Uiso 1 1 calc R . .
H19C H 0.4321 1.1426 0.9149 0.126 Uiso 1 1 calc R . .
C20 C 0.8711(4) 0.9871(3) 0.8076(3) 0.0570(11) Uani 1 1 d . . .
H20 H 0.8184 0.9101 0.7782 0.068 Uiso 1 1 calc R . .
C21 C 0.9406(5) 0.9895(5) 0.8848(4) 0.0838(16) Uani 1 1 d . . .
H21A H 0.9962 0.9470 0.8758 0.126 Uiso 1 1 calc R . .
H21B H 0.8821 0.9580 0.9108 0.126 Uiso 1 1 calc R . .
H21C H 0.9874 1.0650 0.9168 0.126 Uiso 1 1 calc R . .
C22 C 0.9612(5) 1.0213(5) 0.7606(4) 0.0804(16) Uani 1 1 d . . .
H22A H 1.0210 1.0929 0.7908 0.121 Uiso 1 1 calc R . .
H22B H 0.9164 1.0251 0.7138 0.121 Uiso 1 1 calc R . .
H22C H 1.0035 0.9676 0.7472 0.121 Uiso 1 1 calc R . .
C31 C 0.7835(3) 0.6798(3) 0.67394(18) 0.0320(6) Uani 1 1 d . . .
C32 C 0.9023(3) 0.7252(3) 0.7203(2) 0.0442(8) Uani 1 1 d . . .
H32 H 0.9177 0.7718 0.7716 0.053 Uiso 1 1 calc R . .
C33 C 0.9985(4) 0.7013(4) 0.6906(3) 0.0544(10) Uani 1 1 d . . .
H33 H 1.0793 0.7329 0.7218 0.065 Uiso 1 1 calc R . .
C34 C 0.9771(4) 0.6321(4) 0.6162(2) 0.0502(9) Uani 1 1 d . . .
H34 H 1.0428 0.6167 0.5963 0.060 Uiso 1 1 calc R . .
C35 C 0.8582(4) 0.5854(3) 0.5710(2) 0.0474(9) Uani 1 1 d . . .
H35 H 0.8427 0.5367 0.5203 0.057 Uiso 1 1 calc R . .
C36 C 0.7610(3) 0.6094(3) 0.5993(2) 0.0396(7) Uani 1 1 d . . .
H36 H 0.6804 0.5780 0.5678 0.047 Uiso 1 1 calc R . .
C41 C 0.4647(4) 0.7774(3) 0.5295(2) 0.0465(9) Uani 1 1 d . . .
C42 C 0.4982(4) 0.8824(3) 0.5864(2) 0.0481(9) Uani 1 1 d . . .
H42 H 0.4452 0.9237 0.5985 0.058 Uiso 1 1 calc R . .
C43 C 0.6236(4) 0.9149(3) 0.6218(2) 0.0465(9) Uani 1 1 d . . .
H43 H 0.6691 0.9816 0.6618 0.056 Uiso 1 1 calc R . .
C44 C 0.6694(4) 0.8315(4) 0.5879(2) 0.0483(9) Uani 1 1 d . . .
H44 H 0.7510 0.8320 0.6007 0.058 Uiso 1 1 calc R . .
C45 C 0.5711(4) 0.7463(3) 0.5310(2) 0.0493(9) Uani 1 1 d . . .
H45 H 0.5760 0.6796 0.4993 0.059 Uiso 1 1 calc R . .
C46 C 0.3398(5) 0.7124(5) 0.4760(3) 0.0790(16) Uani 1 1 d . . .
H46A H 0.3267 0.6338 0.4659 0.095 Uiso 1 1 calc R . .
H46B H 0.2770 0.7316 0.5017 0.095 Uiso 1 1 calc R . .
C47 C 0.3233(8) 0.7315(7) 0.4014(3) 0.106(2) Uani 1 1 d . . .
H47 H 0.2462 0.6886 0.3673 0.127 Uiso 1 1 calc R . .
C48 C 0.3853(12) 0.7878(10) 0.3769(5) 0.167(5) Uani 1 1 d . . .
H48A H 0.4643 0.8340 0.4066 0.200 Uiso 1 1 calc R . .
H48B H 0.3570 0.7878 0.3271 0.200 Uiso 1 1 calc R . .
B1 B 0.2511(3) 0.5188(3) 0.8261(2) 0.0333(7) Uani 1 1 d . . .
C51 C 0.1634(3) 0.5908(3) 0.85712(19) 0.0344(7) Uani 1 1 d . . .
C52 C 0.0506(3) 0.5351(3) 0.8662(2) 0.0413(8) Uani 1 1 d . . .
F52 F 0.0129(2) 0.42457(18) 0.84320(16) 0.0569(6) Uani 1 1 d . . .
C53 C -0.0276(3) 0.5862(4) 0.8973(3) 0.0521(10) Uani 1 1 d . . .
F53 F -0.1367(2) 0.5280(2) 0.9035(2) 0.0798(9) Uani 1 1 d . . .
C54 C 0.0056(4) 0.6992(4) 0.9225(3) 0.0565(11) Uani 1 1 d . . .
F54 F -0.0700(3) 0.7506(2) 0.9519(2) 0.0867(10) Uani 1 1 d . . .
C55 C 0.1167(4) 0.7584(3) 0.9154(3) 0.0526(10) Uani 1 1 d . . .
F55 F 0.1521(3) 0.8686(2) 0.9409(2) 0.0839(10) Uani 1 1 d . . .
C56 C 0.1916(3) 0.7030(3) 0.8829(2) 0.0429(8) Uani 1 1 d . . .
F56 F 0.2988(2) 0.76922(18) 0.87876(18) 0.0634(7) Uani 1 1 d . . .
C61 C 0.2820(3) 0.4638(3) 0.89070(18) 0.0324(6) Uani 1 1 d . . .
C62 C 0.2390(3) 0.3529(3) 0.88080(19) 0.0353(7) Uani 1 1 d . . .
F62 F 0.1711(2) 0.27809(17) 0.81209(12) 0.0474(5) Uani 1 1 d . . .
C63 C 0.2610(3) 0.3118(3) 0.9394(2) 0.0389(7) Uani 1 1 d . . .
F63 F 0.2173(2) 0.20340(18) 0.92637(15) 0.0531(6) Uani 1 1 d . . .
C64 C 0.3268(3) 0.3822(3) 1.0119(2) 0.0391(7) Uani 1 1 d . . .
F64 F 0.3480(2) 0.3430(2) 1.06878(14) 0.0557(6) Uani 1 1 d . . .
C65 C 0.3708(3) 0.4935(3) 1.02553(19) 0.0388(7) Uani 1 1 d . . .
F65 F 0.4342(2) 0.5629(2) 1.09631(12) 0.0527(6) Uani 1 1 d . . .
C66 C 0.3483(3) 0.5313(3) 0.96563(19) 0.0345(7) Uani 1 1 d . . .
F66 F 0.3937(2) 0.64119(16) 0.98189(12) 0.0443(5) Uani 1 1 d . . .
C71 C 0.2029(3) 0.4340(3) 0.73718(19) 0.0352(7) Uani 1 1 d . . .
C72 C 0.1003(3) 0.4228(3) 0.6835(2) 0.0428(8) Uani 1 1 d . . .
F72 F 0.0205(2) 0.4763(2) 0.70367(14) 0.0583(6) Uani 1 1 d . . .
C73 C 0.0729(4) 0.3571(4) 0.6067(2) 0.0512(9) Uani 1 1 d . . .
F73 F -0.0286(3) 0.3504(3) 0.55711(15) 0.0732(8) Uani 1 1 d . . .
C74 C 0.1478(4) 0.2989(3) 0.5808(2) 0.0512(10) Uani 1 1 d . . .
F74 F 0.1228(3) 0.2364(2) 0.50660(13) 0.0696(8) Uani 1 1 d . . .
C75 C 0.2502(4) 0.3062(3) 0.6324(2) 0.0482(9) Uani 1 1 d . . .
F75 F 0.3245(3) 0.2491(2) 0.60829(15) 0.0661(7) Uani 1 1 d . . .
C76 C 0.2752(3) 0.3726(3) 0.7077(2) 0.0394(7) Uani 1 1 d . . .
F76 F 0.3779(2) 0.37744(19) 0.75508(13) 0.0488(5) Uani 1 1 d . . .
C81 C 1.0180(11) 0.9598(10) 0.4380(6) 0.117(6) Uani 0.50 1 d PGDU A -1
H81 H 1.0508 0.9258 0.3982 0.140 Uiso 0.50 1 calc PR A -1
C82 C 0.9091(12) 0.9823(12) 0.4201(9) 0.131(7) Uani 0.50 1 d PGDU A -1
H82 H 0.8683 0.9634 0.3683 0.157 Uiso 0.50 1 calc PR A -1
C83 C 0.8607(9) 1.0326(12) 0.4789(12) 0.143(9) Uani 0.50 1 d PGDU A -1
H83 H 0.7870 1.0478 0.4669 0.172 Uiso 0.50 1 calc PR A -1
C84 C 0.9211(12) 1.0605(11) 0.5555(10) 0.137(7) Uani 0.50 1 d PGDU A -1
H84 H 0.8883 1.0945 0.5953 0.164 Uiso 0.50 1 calc PR A -1
C85 C 1.0300(11) 1.0380(9) 0.5733(7) 0.108(5) Uani 0.50 1 d PGDU A -1
H85 H 1.0708 1.0568 0.6251 0.130 Uiso 0.50 1 calc PR A -1
C86 C 1.0784(8) 0.9877(9) 0.5145(7) 0.098(4) Uani 0.50 1 d PGDU A -1
C87 C 1.1942(14) 0.9642(11) 0.5341(10) 0.139(7) Uani 0.50 1 d PDU A -1
H87A H 1.2631 1.0321 0.5525 0.209 Uiso 0.50 1 calc PR A -1
H87B H 1.2048 0.9134 0.4886 0.209 Uiso 0.50 1 calc PR A -1
H87C H 1.1908 0.9315 0.5741 0.209 Uiso 0.50 1 calc PR A -1

loop_
_atom_site_aniso_label
_atom_site_aniso_U_11
_atom_site_aniso_U_22
_atom_site_aniso_U_33
_atom_site_aniso_U_23
_atom_site_aniso_U_13
_atom_site_aniso_U_12
Zr 0.02913(15) 0.03375(16) 0.02258(14) 0.00725(11) 0.00899(10) 0.00898(11)
Cl1 0.0433(4) 0.0379(4) 0.0334(4) 0.0005(3) 0.0054(3) 0.0042(3)
Cl2 0.0325(4) 0.0640(6) 0.0493(5) 0.0105(4) 0.0136(4) 0.0184(4)
N1 0.0346(13) 0.0278(12) 0.0250(12) 0.0049(10) 0.0106(10) 0.0070(10)
C2 0.0308(14) 0.0306(15) 0.0259(14) 0.0070(11) 0.0095(11) 0.0076(12)
C3 0.0323(14) 0.0285(14) 0.0246(14) 0.0089(11) 0.0104(11) 0.0056(12)
C4 0.0309(14) 0.0322(15) 0.0241(14) 0.0075(11) 0.0083(11) 0.0074(12)
N5 0.0267(12) 0.0324(13) 0.0245(12) 0.0071(10) 0.0080(9) 0.0082(10)
C6 0.062(2) 0.0366(17) 0.0268(16) 0.0066(13) 0.0163(15) 0.0081(16)
C7 0.0367(15) 0.0300(15) 0.0266(14) 0.0078(12) 0.0116(12) 0.0124(12)
N8 0.0360(14) 0.0302(13) 0.0344(14) 0.0100(11) 0.0179(11) 0.0090(11)
C9 0.054(2) 0.0424(19) 0.044(2) 0.0196(16) 0.0252(17) 0.0232(17)
C11 0.0504(19) 0.0294(15) 0.0327(16) 0.0087(13) 0.0161(14) 0.0056(14)
C12 0.064(2) 0.0384(18) 0.0407(19) 0.0102(15) 0.0214(17) 0.0190(17)
C13 0.100(4) 0.036(2) 0.074(3) 0.013(2) 0.039(3) 0.029(2)
C14 0.102(4) 0.028(2) 0.106(4) 0.010(2) 0.044(4) 0.006(2)
C15 0.076(3) 0.037(2) 0.088(4) 0.008(2) 0.025(3) -0.007(2)
C16 0.052(2) 0.0323(18) 0.054(2) 0.0069(16) 0.0157(18) 0.0007(16)
C17 0.066(3) 0.053(2) 0.062(3) 0.008(2) 0.023(2) 0.032(2)
C18 0.102(5) 0.113(5) 0.078(4) 0.020(4) 0.022(3) 0.067(4)
C19 0.102(4) 0.076(4) 0.093(4) 0.025(3) 0.059(4) 0.046(3)
C20 0.042(2) 0.042(2) 0.072(3) 0.0072(19) 0.0144(19) 0.0003(17)
C21 0.067(3) 0.081(4) 0.090(4) 0.021(3) 0.009(3) 0.017(3)
C22 0.058(3) 0.073(3) 0.094(4) 0.012(3) 0.035(3) 0.004(2)
C31 0.0304(14) 0.0368(16) 0.0323(15) 0.0120(13) 0.0135(12) 0.0132(13)
C32 0.0355(17) 0.057(2) 0.0364(18) 0.0088(16) 0.0084(14) 0.0164(16)
C33 0.0335(18) 0.072(3) 0.059(3) 0.020(2) 0.0153(17) 0.0211(18)
C34 0.044(2) 0.066(3) 0.055(2) 0.024(2) 0.0266(18) 0.0295(19)
C35 0.053(2) 0.056(2) 0.0410(19) 0.0119(17) 0.0267(17) 0.0267(18)
C36 0.0402(17) 0.0451(19) 0.0350(17) 0.0097(14) 0.0141(14) 0.0184(15)
C41 0.060(2) 0.055(2) 0.0242(16) 0.0180(15) 0.0031(15) 0.0177(19)
C42 0.059(2) 0.053(2) 0.047(2) 0.0265(18) 0.0174(18) 0.0292(19)
C43 0.061(2) 0.045(2) 0.0328(18) 0.0176(15) 0.0156(16) 0.0083(17)
C44 0.049(2) 0.068(3) 0.044(2) 0.0329(19) 0.0244(17) 0.0218(19)
C45 0.074(3) 0.051(2) 0.0316(18) 0.0157(16) 0.0268(18) 0.024(2)
C46 0.077(3) 0.091(4) 0.053(3) 0.031(3) -0.011(2) 0.009(3)
C47 0.124(6) 0.143(7) 0.044(3) 0.041(4) -0.009(3) 0.038(5)
C48 0.240(13) 0.230(13) 0.094(6) 0.102(8) 0.064(7) 0.114(11)
B1 0.0312(16) 0.0304(17) 0.0380(19) 0.0115(14) 0.0144(14) 0.0067(14)
C51 0.0336(15) 0.0363(16) 0.0331(16) 0.0102(13) 0.0139(13) 0.0099(13)
C52 0.0390(17) 0.0406(18) 0.048(2) 0.0163(15) 0.0193(15) 0.0124(15)
F52 0.0433(12) 0.0421(12) 0.0861(18) 0.0201(12) 0.0318(12) 0.0083(10)
C53 0.0371(18) 0.054(2) 0.072(3) 0.023(2) 0.0294(19) 0.0145(17)
F53 0.0524(14) 0.0661(17) 0.133(3) 0.0325(18) 0.0591(17) 0.0198(13)
C54 0.050(2) 0.058(2) 0.071(3) 0.017(2) 0.034(2) 0.027(2)
F54 0.0689(17) 0.0690(18) 0.134(3) 0.0207(18) 0.0623(19) 0.0367(15)
C55 0.054(2) 0.041(2) 0.068(3) 0.0144(19) 0.028(2) 0.0205(18)
F55 0.0740(18) 0.0412(14) 0.137(3) 0.0142(16) 0.0529(19) 0.0237(13)
C56 0.0378(17) 0.0417(19) 0.050(2) 0.0157(16) 0.0196(15) 0.0100(15)
F56 0.0543(13) 0.0357(11) 0.104(2) 0.0193(12) 0.0443(14) 0.0119(10)
C61 0.0307(14) 0.0339(15) 0.0315(15) 0.0088(12) 0.0144(12) 0.0075(12)
C62 0.0327(15) 0.0345(16) 0.0345(16) 0.0090(13) 0.0106(13) 0.0062(13)
F62 0.0545(12) 0.0337(10) 0.0388(11) 0.0082(9) 0.0045(9) -0.0015(9)
C63 0.0374(17) 0.0372(17) 0.047(2) 0.0204(15) 0.0179(15) 0.0102(14)
F63 0.0599(14) 0.0374(11) 0.0649(15) 0.0254(11) 0.0160(11) 0.0116(10)
C64 0.0356(16) 0.051(2) 0.0394(18) 0.0224(16) 0.0166(14) 0.0172(15)
F64 0.0637(14) 0.0730(16) 0.0474(13) 0.0360(12) 0.0166(11) 0.0306(13)
C65 0.0348(16) 0.052(2) 0.0281(16) 0.0102(14) 0.0099(13) 0.0139(15)
F65 0.0556(13) 0.0614(14) 0.0315(11) 0.0076(10) 0.0039(9) 0.0166(11)
C66 0.0324(15) 0.0376(16) 0.0337(16) 0.0102(13) 0.0151(13) 0.0099(13)
F66 0.0523(12) 0.0325(10) 0.0380(11) 0.0042(8) 0.0117(9) 0.0058(9)
C71 0.0359(16) 0.0345(16) 0.0351(17) 0.0119(13) 0.0153(13) 0.0075(13)
C72 0.0468(19) 0.0450(19) 0.0379(18) 0.0160(15) 0.0126(15) 0.0138(16)
F72 0.0578(14) 0.0713(16) 0.0477(13) 0.0152(12) 0.0072(11) 0.0332(13)
C73 0.053(2) 0.056(2) 0.0363(19) 0.0148(17) 0.0062(16) 0.0087(19)
F73 0.0744(18) 0.092(2) 0.0398(13) 0.0144(13) -0.0044(12) 0.0244(16)
C74 0.067(3) 0.048(2) 0.0315(18) 0.0108(16) 0.0178(17) 0.0062(19)
F74 0.097(2) 0.0668(16) 0.0308(12) 0.0053(11) 0.0196(12) 0.0139(15)
C75 0.056(2) 0.047(2) 0.040(2) 0.0097(16) 0.0254(17) 0.0119(17)
F75 0.0784(17) 0.0698(16) 0.0549(15) 0.0092(12) 0.0393(13) 0.0325(14)
C76 0.0413(17) 0.0405(18) 0.0385(18) 0.0142(14) 0.0186(14) 0.0110(14)
F76 0.0431(11) 0.0544(13) 0.0480(12) 0.0097(10) 0.0164(9) 0.0203(10)
C81 0.125(10) 0.103(9) 0.114(9) 0.056(7) 0.017(7) 0.012(7)
C82 0.136(10) 0.123(10) 0.127(10) 0.056(8) 0.019(8) 0.023(8)
C83 0.134(11) 0.125(11) 0.167(12) 0.061(9) 0.027(9) 0.030(8)
C84 0.138(10) 0.122(10) 0.148(11) 0.059(8) 0.046(8) 0.021(7)
C85 0.106(9) 0.098(9) 0.119(9) 0.040(7) 0.034(7) 0.025(7)
C86 0.121(8) 0.069(6) 0.097(8) 0.038(6) 0.028(7) 0.009(6)
C87 0.141(10) 0.123(10) 0.157(11) 0.056(8) 0.020(8) 0.048(8)

loop_
_atom_type_symbol
_atom_type_description
_atom_type_scat_dispersion_real
_atom_type_scat_dispersion_imag
_atom_type_scat_source
C C 0.0033 0.0016 'International Tables Vol C Tables 4.2.6.8 and 6.1.1.4'
H H 0.0000 0.0000 'International Tables Vol C Tables 4.2.6.8 and 6.1.1.4'
B B 0.0013 0.0007 'International Tables Vol C Tables 4.2.6.8 and 6.1.1.4'
N N 0.0061 0.0033 'International Tables Vol C Tables 4.2.6.8 and 6.1.1.4'
F F 0.0171 0.0103 'International Tables Vol C Tables 4.2.6.8 and 6.1.1.4'
Cl Cl 0.1484 0.1585 'International Tables Vol C Tables 4.2.6.8 and 6.1.1.4'
Zr Zr -2.9673 0.5597 'International Tables Vol C Tables 4.2.6.8 and 6.1.1.4'

loop_
_geom_angle_atom_site_label_1
_geom_angle_atom_site_label_2
_geom_angle_atom_site_label_3
_geom_angle
N5 Zr N1 76.78(9)
N5 Zr Cl2 140.95(7)
N1 Zr Cl2 87.03(7)
N5 Zr Cl1 84.15(7)
N1 Zr Cl1 142.50(7)
Cl2 Zr Cl1 87.95(3)
N5 Zr C43 101.50(12)
N1 Zr C43 79.13(11)
Cl2 Zr C43 110.10(10)
Cl1 Zr C43 136.89(9)
N5 Zr C44 80.51(11)
N1 Zr C44 98.22(12)
Cl2 Zr C44 137.54(10)
Cl1 Zr C44 110.21(10)
C43 Zr C44 32.57(13)
N5 Zr C45 95.59(12)
N1 Zr C45 130.40(12)
Cl2 Zr C45 121.31(11)
Cl1 Zr C45 82.93(10)
C43 Zr C45 54.10(13)
C44 Zr C45 32.95(14)
N5 Zr C42 132.90(12)
N1 Zr C42 96.14(12)
Cl2 Zr C42 83.49(10)
Cl1 Zr C42 120.14(10)
C43 Zr C42 32.65(13)
C44 Zr C42 54.10(13)
C45 Zr C42 53.89(13)
N5 Zr C41 128.16(12)
N1 Zr C41 128.62(11)
Cl2 Zr C41 89.63(10)
Cl1 Zr C41 88.46(10)
C43 Zr C41 54.31(13)
C44 Zr C41 54.46(14)
C45 Zr C41 32.58(14)
C42 Zr C41 32.68(13)
N5 Zr C3 56.64(9)
N1 Zr C3 56.48(9)
Cl2 Zr C3 84.74(7)
Cl1 Zr C3 86.06(7)
C43 Zr C3 132.82(11)
C44 Zr C3 132.80(12)
C45 Zr C3 151.10(12)
C42 Zr C3 150.70(12)
C41 Zr C3 172.27(12)
N5 Zr C4 28.62(9)
N1 Zr C4 73.72(9)
Cl2 Zr C4 112.75(7)
Cl1 Zr C4 74.15(7)
C43 Zr C4 127.13(12)
C44 Zr C4 109.12(11)
C45 Zr C4 119.78(12)
C42 Zr C4 159.78(12)
C41 Zr C4 150.56(12)
C3 Zr C4 31.34(9)
C2 N1 C11 121.0(3)
C2 N1 Zr 101.42(19)
C11 N1 Zr 137.1(2)
N1 C2 C3 115.7(3)
N1 C2 C6 125.8(3)
C3 C2 C6 118.5(3)
C7 C3 C4 119.2(3)
C7 C3 C2 116.5(3)
C4 C3 C2 121.8(3)
C7 C3 Zr 124.1(2)
C4 C3 Zr 78.55(17)
C2 C3 Zr 84.21(17)
N5 C4 C3 115.5(3)
N5 C4 C9 123.3(3)
C3 C4 C9 121.0(3)
N5 C4 Zr 55.67(16)
C3 C4 Zr 70.11(17)
C9 C4 Zr 144.9(2)
C4 N5 C31 120.0(3)
C4 N5 Zr 95.71(19)
C31 N5 Zr 135.5(2)
C2 C6 H6A 109.5
C2 C6 H6B 109.5
H6A C6 H6B 109.5
C2 C6 H6C 109.5
H6A C6 H6C 109.5
H6B C6 H6C 109.5
N8 C7 C3 175.8(4)
C7 N8 B1 167.2(3)
C4 C9 H9A 109.5
C4 C9 H9B 109.5
H9A C9 H9B 109.5
C4 C9 H9C 109.5
H9A C9 H9C 109.5
H9B C9 H9C 109.5
C12 C11 C16 122.5(3)
C12 C11 N1 120.3(3)
C16 C11 N1 117.1(3)
C13 C12 C11 116.2(4)
C13 C12 C17 119.6(4)
C11 C12 C17 124.2(3)
C14 C13 C12 122.7(4)
C14 C13 H13 118.6
C12 C13 H13 118.6
C15 C14 C13 119.3(4)
C15 C14 H14 120.3
C13 C14 H14 120.3
C14 C15 C16 121.9(5)
C14 C15 H15 119.0
C16 C15 H15 119.0
C15 C16 C11 117.3(4)
C15 C16 C20 120.2(4)
C11 C16 C20 122.5(3)
C12 C17 C18 111.9(5)
C12 C17 C19 111.0(4)
C18 C17 C19 110.4(4)
C12 C17 H17 107.8
C18 C17 H17 107.8
C19 C17 H17 107.8
C17 C18 H18A 109.5
C17 C18 H18B 109.5
H18A C18 H18B 109.5
C17 C18 H18C 109.5
H18A C18 H18C 109.5
H18B C18 H18C 109.5
C17 C19 H19A 109.5
C17 C19 H19B 109.5
H19A C19 H19B 109.5
C17 C19 H19C 109.5
H19A C19 H19C 109.5
H19B C19 H19C 109.5
C16 C20 C22 113.2(4)
C16 C20 C21 110.0(4)
C22 C20 C21 110.5(4)
C16 C20 H20 107.6
C22 C20 H20 107.6
C21 C20 H20 107.6
C20 C21 H21A 109.5
C20 C21 H21B 109.5
H21A C21 H21B 109.5
C20 C21 H21C 109.5
H21A C21 H21C 109.5
H21B C21 H21C 109.5
C20 C22 H22A 109.5
C20 C22 H22B 109.5
H22A C22 H22B 109.5
C20 C22 H22C 109.5
H22A C22 H22C 109.5
H22B C22 H22C 109.5
C36 C31 C32 120.0(3)
C36 C31 N5 121.2(3)
C32 C31 N5 118.8(3)
C31 C32 C33 119.6(3)
C31 C32 H32 120.2
C33 C32 H32 120.2
C34 C33 C32 120.8(4)
C34 C33 H33 119.6
C32 C33 H33 119.6
C33 C34 C35 119.2(3)
C33 C34 H34 120.4
C35 C34 H34 120.4
C34 C35 C36 120.8(4)
C34 C35 H35 119.6
C36 C35 H35 119.6
C31 C36 C35 119.6(3)
C31 C36 H36 120.2
C35 C36 H36 120.2
C45 C41 C42 106.9(3)
C45 C41 C46 126.5(4)
C42 C41 C46 126.6(4)
C45 C41 Zr 72.7(2)
C42 C41 Zr 73.1(2)
C46 C41 Zr 120.7(3)
C43 C42 C41 108.5(4)
C43 C42 Zr 73.1(2)
C41 C42 Zr 74.3(2)
C43 C42 H42 125.8
C41 C42 H42 125.8
Zr C42 H42 118.8
C44 C43 C42 108.4(4)
C44 C43 Zr 73.7(2)
C42 C43 Zr 74.3(2)
C44 C43 H43 125.8
C42 C43 H43 125.8
Zr C43 H43 118.1
C43 C44 C45 107.5(4)
C43 C44 Zr 73.7(2)
C45 C44 Zr 73.7(2)
C43 C44 H44 126.2
C45 C44 H44 126.2
Zr C44 H44 118.3
C41 C45 C44 108.7(4)
C41 C45 Zr 74.7(2)
C44 C45 Zr 73.3(2)
C41 C45 H45 125.6
C44 C45 H45 125.6
Zr C45 H45 118.2
C47 C46 C41 113.6(5)
C47 C46 H46A 108.8
C41 C46 H46A 108.8
C47 C46 H46B 108.8
C41 C46 H46B 108.8
H46A C46 H46B 107.7
C48 C47 C46 133.1(9)
C48 C47 H47 113.5
C46 C47 H47 113.5
C47 C48 H48A 120.0
C47 C48 H48B 120.0
H48A C48 H48B 120.0
N8 B1 C61 107.7(3)
N8 B1 C71 101.4(2)
C61 B1 C71 115.3(3)
N8 B1 C51 109.3(3)
C61 B1 C51 105.9(3)
C71 B1 C51 116.8(3)
C56 C51 C52 114.0(3)
C56 C51 B1 127.9(3)
C52 C51 B1 117.8(3)
F52 C52 C53 116.7(3)
F52 C52 C51 119.5(3)
C53 C52 C51 123.8(3)
F53 C53 C52 121.3(4)
F53 C53 C54 119.0(3)
C52 C53 C54 119.7(3)
F54 C54 C55 120.4(4)
F54 C54 C53 120.7(4)
C55 C54 C53 118.9(3)
F55 C55 C54 120.0(4)
F55 C55 C56 120.9(4)
C54 C55 C56 119.2(4)
F56 C56 C51 121.3(3)
F56 C56 C55 114.3(3)
C51 C56 C55 124.4(3)
C62 C61 C66 114.1(3)
C62 C61 B1 125.8(3)
C66 C61 B1 119.8(3)
F62 C62 C63 115.8(3)
F62 C62 C61 120.9(3)
C63 C62 C61 123.3(3)
F63 C63 C64 119.4(3)
F63 C63 C62 120.6(3)
C64 C63 C62 119.9(3)
F64 C64 C63 120.2(3)
F64 C64 C65 120.3(3)
C63 C64 C65 119.5(3)
F65 C65 C66 121.1(3)
F65 C65 C64 119.9(3)
C66 C65 C64 119.0(3)
F66 C66 C65 116.7(3)
F66 C66 C61 119.1(3)
C65 C66 C61 124.2(3)
C72 C71 C76 114.2(3)
C72 C71 B1 126.6(3)
C76 C71 B1 118.9(3)
F72 C72 C71 121.1(3)
F72 C72 C73 116.0(3)
C71 C72 C73 122.9(4)
F73 C73 C74 119.8(4)
F73 C73 C72 119.8(4)
C74 C73 C72 120.4(4)
F74 C74 C73 120.7(4)
F74 C74 C75 120.5(4)
C73 C74 C75 118.8(4)
F75 C75 C76 120.9(4)
F75 C75 C74 119.8(4)
C76 C75 C74 119.4(4)
F76 C76 C75 116.4(3)
F76 C76 C71 119.2(3)
C75 C76 C71 124.4(4)
C82 C81 C86 120.0
C82 C81 H81 120.0
C86 C81 H81 120.0
C83 C82 C81 120.0
C83 C82 H82 120.0
C81 C82 H82 120.0
C82 C83 C84 120.0
C82 C83 H83 120.0
C84 C83 H83 120.0
C85 C84 C83 120.0
C85 C84 H84 120.0
C83 C84 H84 120.0
C84 C85 C86 120.0
C84 C85 H85 120.0
C86 C85 H85 120.0
C85 C86 C81 120.0
C85 C86 C87 119.6(7)
C81 C86 C87 120.4(7)

loop_
_geom_bond_atom_site_label_1
_geom_bond_atom_site_label_2
_geom_bond_distance
Zr N5 2.258(3)
Zr N1 2.322(3)
Zr Cl2 2.4372(9)
Zr Cl1 2.4740(9)
Zr C43 2.481(4)
Zr C44 2.481(4)
Zr C45 2.487(3)
Zr C42 2.496(4)
Zr C41 2.512(3)
Zr C3 2.611(3)
Zr C4 2.721(3)
N1 C2 1.288(4)
N1 C11 1.459(4)
C2 C3 1.482(4)
C2 C6 1.493(4)
C3 C7 1.405(4)
C3 C4 1.444(4)
C4 N5 1.310(4)
C4 C9 1.495(5)
N5 C31 1.437(4)
C6 H6A 0.9700
C6 H6B 0.9700
C6 H6C 0.9700
C7 N8 1.143(4)
N8 B1 1.577(4)
C9 H9A 0.9700
C9 H9B 0.9700
C9 H9C 0.9700
C11 C12 1.398(5)
C11 C16 1.401(5)
C12 C13 1.395(6)
C12 C17 1.510(6)
C13 C14 1.371(8)
C13 H13 0.9400
C14 C15 1.360(8)
C14 H14 0.9400
C15 C16 1.390(6)
C15 H15 0.9400
C16 C20 1.506(6)
C17 C18 1.522(8)
C17 C19 1.537(7)
C17 H17 0.9900
C18 H18A 0.9700
C18 H18B 0.9700
C18 H18C 0.9700
C19 H19A 0.9700
C19 H19B 0.9700
C19 H19C 0.9700
C20 C22 1.527(7)
C20 C21 1.532(8)
C20 H20 0.9900
C21 H21A 0.9700
C21 H21B 0.9700
C21 H21C 0.9700
C22 H22A 0.9700
C22 H22B 0.9700
C22 H22C 0.9700
C31 C36 1.379(5)
C31 C32 1.385(5)
C32 C33 1.388(5)
C32 H32 0.9400
C33 C34 1.372(6)
C33 H33 0.9400
C34 C35 1.379(6)
C34 H34 0.9400
C35 C36 1.388(5)
C35 H35 0.9400
C36 H36 0.9400
C41 C45 1.402(6)
C41 C42 1.409(6)
C41 C46 1.501(6)
C42 C43 1.399(6)
C42 H42 0.9400
C43 C44 1.392(6)
C43 H43 0.9400
C44 C45 1.409(6)
C44 H44 0.9400
C45 H45 0.9400
C46 C47 1.483(8)
C46 H46A 0.9800
C46 H46B 0.9800
C47 C48 1.145(12)
C47 H47 0.9400
C48 H48A 0.9400
C48 H48B 0.9400
B1 C61 1.629(5)
B1 C71 1.631(5)
B1 C51 1.635(5)
C51 C56 1.370(5)
C51 C52 1.388(4)
C52 F52 1.344(4)
C52 C53 1.373(5)
C53 F53 1.342(4)
C53 C54 1.375(6)
C54 F54 1.338(4)
C54 C55 1.373(6)
C55 F55 1.339(5)
C55 C56 1.383(5)
C56 F56 1.353(4)
C61 C62 1.385(5)
C61 C66 1.396(4)
C62 F62 1.346(4)
C62 C63 1.383(5)
C63 F63 1.342(4)
C63 C64 1.370(5)
C64 F64 1.336(4)
C64 C65 1.376(5)
C65 F65 1.339(4)
C65 C66 1.376(5)
C66 F66 1.351(4)
C71 C72 1.382(5)
C71 C76 1.387(5)
C72 F72 1.345(4)
C72 C73 1.387(5)
C73 F73 1.350(5)
C73 C74 1.365(6)
C74 F74 1.337(4)
C74 C75 1.376(6)
C75 F75 1.340(5)
C75 C76 1.368(5)
C76 F76 1.349(4)
C81 C82 1.3900
C81 C86 1.3900
C81 H81 0.9400
C82 C83 1.3900
C82 H82 0.9400
C83 C84 1.3900
C83 H83 0.9400
C84 C85 1.3900
C84 H84 0.9400
C85 C86 1.3900
C85 H85 0.9400
C86 C87 1.477(16)
C87 H87A 0.9700
C87 H87B 0.9700
C87 H87C 0.9700

loop_
_geom_torsion_atom_site_label_1
_geom_torsion_atom_site_label_2
_geom_torsion_atom_site_label_3
_geom_torsion_atom_site_label_4
_geom_torsion
N5 Zr N1 C2 -67.8(2)
Cl2 Zr N1 C2 76.36(19)
Cl1 Zr N1 C2 -6.4(3)
C43 Zr N1 C2 -172.5(2)
C44 Zr N1 C2 -146.0(2)
C45 Zr N1 C2 -153.9(2)
C42 Zr N1 C2 159.5(2)
C41 Zr N1 C2 163.5(2)
C3 Zr N1 C2 -9.30(18)
C4 Zr N1 C2 -38.39(19)
N5 Zr N1 C11 120.3(3)
Cl2 Zr N1 C11 -95.5(3)
Cl1 Zr N1 C11 -178.3(3)
C43 Zr N1 C11 15.6(3)
C44 Zr N1 C11 42.1(3)
C45 Zr N1 C11 34.2(4)
C42 Zr N1 C11 -12.4(3)
C41 Zr N1 C11 -8.4(4)
C3 Zr N1 C11 178.8(3)
C4 Zr N1 C11 149.7(3)
C11 N1 C2 C3 -171.2(3)
Zr N1 C2 C3 15.3(3)
C11 N1 C2 C6 6.6(5)
Zr N1 C2 C6 -167.0(3)
N1 C2 C3 C7 -138.7(3)
C6 C2 C3 C7 43.4(4)
N1 C2 C3 C4 59.3(4)
C6 C2 C3 C4 -118.6(3)
N1 C2 C3 Zr -13.3(3)
C6 C2 C3 Zr 168.7(3)
N5 Zr C3 C7 -137.6(3)
N1 Zr C3 C7 126.2(3)
Cl2 Zr C3 C7 36.3(2)
Cl1 Zr C3 C7 -52.0(2)
C43 Zr C3 C7 148.9(2)
C44 Zr C3 C7 -166.1(2)
C45 Zr C3 C7 -119.7(3)
C42 Zr C3 C7 102.9(3)
C41 Zr C3 C7 -7.1(10)
C4 Zr C3 C7 -117.6(3)
N5 Zr C3 C4 -20.01(16)
N1 Zr C3 C4 -116.19(19)
Cl2 Zr C3 C4 153.88(17)
Cl1 Zr C3 C4 65.58(16)
C43 Zr C3 C4 -93.5(2)
C44 Zr C3 C4 -48.5(2)
C45 Zr C3 C4 -2.1(3)
C42 Zr C3 C4 -139.5(3)
C41 Zr C3 C4 110.5(9)
N5 Zr C3 C2 104.14(19)
N1 Zr C3 C2 7.95(15)
Cl2 Zr C3 C2 -81.97(16)
Cl1 Zr C3 C2 -170.27(17)
C43 Zr C3 C2 30.7(2)
C44 Zr C3 C2 75.6(2)
C45 Zr C3 C2 122.1(3)
C42 Zr C3 C2 -15.3(3)
C41 Zr C3 C2 -125.3(8)
C4 Zr C3 C2 124.1(3)
C7 C3 C4 N5 155.9(3)
C2 C3 C4 N5 -42.6(4)
Zr C3 C4 N5 33.1(2)
C7 C3 C4 C9 -20.1(5)
C2 C3 C4 C9 141.4(3)
Zr C3 C4 C9 -142.9(3)
C7 C3 C4 Zr 122.8(3)
C2 C3 C4 Zr -75.7(3)
N1 Zr C4 N5 -92.17(19)
Cl2 Zr C4 N5 -171.75(16)
Cl1 Zr C4 N5 107.42(18)
C43 Zr C4 N5 -30.0(2)
C44 Zr C4 N5 1.1(2)
C45 Zr C4 N5 35.5(2)
C42 Zr C4 N5 -30.2(4)
C41 Zr C4 N5 51.5(3)
C3 Zr C4 N5 -143.4(3)
N5 Zr C4 C3 143.4(3)
N1 Zr C4 C3 51.20(17)
Cl2 Zr C4 C3 -28.38(18)
Cl1 Zr C4 C3 -109.21(17)
C43 Zr C4 C3 113.32(19)
C44 Zr C4 C3 144.43(19)
C45 Zr C4 C3 178.85(18)
C42 Zr C4 C3 113.1(3)
C41 Zr C4 C3 -165.2(2)
N5 Zr C4 C9 -100.6(4)
N1 Zr C4 C9 167.2(4)
Cl2 Zr C4 C9 87.6(4)
Cl1 Zr C4 C9 6.8(4)
C43 Zr C4 C9 -130.7(4)
C44 Zr C4 C9 -99.5(4)
C45 Zr C4 C9 -65.1(4)
C42 Zr C4 C9 -130.8(4)
C41 Zr C4 C9 -49.1(5)
C3 Zr C4 C9 116.0(4)
C3 C4 N5 C31 169.2(3)
C9 C4 N5 C31 -14.9(5)
Zr C4 N5 C31 -152.3(3)
C3 C4 N5 Zr -38.5(3)
C9 C4 N5 Zr 137.5(3)
N1 Zr N5 C4 80.17(19)
Cl2 Zr N5 C4 12.1(2)
Cl1 Zr N5 C4 -67.31(18)
C43 Zr N5 C4 155.96(19)
C44 Zr N5 C4 -179.0(2)
C45 Zr N5 C4 -149.6(2)
C42 Zr N5 C4 166.3(2)
C41 Zr N5 C4 -150.72(19)
C3 Zr N5 C4 21.81(17)
N1 Zr N5 C31 -134.8(3)
Cl2 Zr N5 C31 157.1(2)
Cl1 Zr N5 C31 77.7(3)
C43 Zr N5 C31 -59.0(3)
C44 Zr N5 C31 -34.0(3)
C45 Zr N5 C31 -4.6(3)
C42 Zr N5 C31 -48.7(3)
C41 Zr N5 C31 -5.7(3)
C3 Zr N5 C31 166.8(3)
C4 Zr N5 C31 145.0(4)
C4 C3 C7 N8 -134(5)
C2 C3 C7 N8 64(5)
Zr C3 C7 N8 -38(5)
C3 C7 N8 B1 63(5)
C2 N1 C11 C12 -84.7(4)
Zr N1 C11 C12 86.0(4)
C2 N1 C11 C16 97.1(4)
Zr N1 C11 C16 -92.1(4)
C16 C11 C12 C13 0.4(6)
N1 C11 C12 C13 -177.6(4)
C16 C11 C12 C17 -176.7(4)
N1 C11 C12 C17 5.3(6)
C11 C12 C13 C14 0.4(7)
C17 C12 C13 C14 177.6(5)
C12 C13 C14 C15 -0.8(9)
C13 C14 C15 C16 0.5(9)
C14 C15 C16 C11 0.3(8)
C14 C15 C16 C20 -177.9(5)
C12 C11 C16 C15 -0.7(6)
N1 C11 C16 C15 177.4(4)
C12 C11 C16 C20 177.4(4)
N1 C11 C16 C20 -4.6(6)
C13 C12 C17 C18 62.5(6)
C11 C12 C17 C18 -120.6(5)
C13 C12 C17 C19 -61.4(6)
C11 C12 C17 C19 115.5(5)
C15 C16 C20 C22 -48.9(6)
C11 C16 C20 C22 133.1(4)
C15 C16 C20 C21 75.3(6)
C11 C16 C20 C21 -102.7(5)
C4 N5 C31 C36 99.3(4)
Zr N5 C31 C36 -39.5(5)
C4 N5 C31 C32 -83.5(4)
Zr N5 C31 C32 137.7(3)
C36 C31 C32 C33 1.4(6)
N5 C31 C32 C33 -175.7(4)
C31 C32 C33 C34 -0.9(7)
C32 C33 C34 C35 -0.5(7)
C33 C34 C35 C36 1.4(6)
C32 C31 C36 C35 -0.6(5)
N5 C31 C36 C35 176.5(3)
C34 C35 C36 C31 -0.8(6)
N5 Zr C41 C45 2.1(3)
N1 Zr C41 C45 106.9(2)
Cl2 Zr C41 C45 -167.2(2)
Cl1 Zr C41 C45 -79.2(2)
C43 Zr C41 C45 77.5(3)
C44 Zr C41 C45 37.1(2)
C42 Zr C41 C45 114.3(4)
C3 Zr C41 C45 -124.0(8)
C4 Zr C41 C45 -26.4(4)
N5 Zr C41 C42 -112.2(2)
N1 Zr C41 C42 -7.4(3)
Cl2 Zr C41 C42 78.5(2)
Cl1 Zr C41 C42 166.4(2)
C43 Zr C41 C42 -36.9(2)
C44 Zr C41 C42 -77.2(3)
C45 Zr C41 C42 -114.3(4)
C3 Zr C41 C42 121.6(8)
C4 Zr C41 C42 -140.7(2)
N5 Zr C41 C46 124.8(4)
N1 Zr C41 C46 -130.4(4)
Cl2 Zr C41 C46 -44.5(4)
Cl1 Zr C41 C46 43.5(4)
C43 Zr C41 C46 -159.8(5)
C44 Zr C41 C46 159.8(5)
C45 Zr C41 C46 122.7(5)
C42 Zr C41 C46 -122.9(5)
C3 Zr C41 C46 -1.3(11)
C4 Zr C41 C46 96.4(4)
C45 C41 C42 C43 0.2(4)
C46 C41 C42 C43 -178.4(4)
Zr C41 C42 C43 65.6(3)
C45 C41 C42 Zr -65.4(3)
C46 C41 C42 Zr 116.0(4)
N5 Zr C42 C43 -18.9(3)
N1 Zr C42 C43 58.7(2)
Cl2 Zr C42 C43 145.0(2)
Cl1 Zr C42 C43 -131.2(2)
C44 Zr C42 C43 -37.0(2)
C45 Zr C42 C43 -78.1(3)
C41 Zr C42 C43 -115.5(3)
C3 Zr C42 C43 78.1(3)
C4 Zr C42 C43 0.3(5)
N5 Zr C42 C41 96.5(3)
N1 Zr C42 C41 174.2(2)
Cl2 Zr C42 C41 -99.5(2)
Cl1 Zr C42 C41 -15.7(3)
C43 Zr C42 C41 115.5(3)
C44 Zr C42 C41 78.4(3)
C45 Zr C42 C41 37.4(2)
C3 Zr C42 C41 -166.5(2)
C4 Zr C42 C41 115.7(4)
C41 C42 C43 C44 0.0(4)
Zr C42 C43 C44 66.4(3)
C41 C42 C43 Zr -66.4(3)
N5 Zr C43 C44 50.9(2)
N1 Zr C43 C44 124.8(3)
Cl2 Zr C43 C44 -152.4(2)
Cl1 Zr C43 C44 -42.8(3)
C45 Zr C43 C44 -37.7(2)
C42 Zr C43 C44 -115.1(3)
C41 Zr C43 C44 -78.2(3)
C3 Zr C43 C44 105.7(2)
C4 Zr C43 C44 65.1(3)
N5 Zr C43 C42 166.0(2)
N1 Zr C43 C42 -120.1(2)
Cl2 Zr C43 C42 -37.4(2)
Cl1 Zr C43 C42 72.2(3)
C44 Zr C43 C42 115.1(3)
C45 Zr C43 C42 77.4(3)
C41 Zr C43 C42 36.9(2)
C3 Zr C43 C42 -139.3(2)
C4 Zr C43 C42 -179.9(2)
C42 C43 C44 C45 -0.2(4)
Zr C43 C44 C45 66.5(3)
C42 C43 C44 Zr -66.7(3)
N5 Zr C44 C43 -129.6(2)
N1 Zr C44 C43 -54.5(2)
Cl2 Zr C44 C43 40.1(3)
Cl1 Zr C44 C43 150.3(2)
C45 Zr C44 C43 114.4(4)
C42 Zr C44 C43 37.1(2)
C41 Zr C44 C43 77.7(3)
C3 Zr C44 C43 -105.7(2)
C4 Zr C44 C43 -130.1(2)
N5 Zr C44 C45 116.1(3)
N1 Zr C44 C45 -168.9(2)
Cl2 Zr C44 C45 -74.3(3)
Cl1 Zr C44 C45 36.0(3)
C43 Zr C44 C45 -114.4(4)
C42 Zr C44 C45 -77.2(3)
C41 Zr C44 C45 -36.7(2)
C3 Zr C44 C45 139.9(2)
C4 Zr C44 C45 115.6(2)
C42 C41 C45 C44 -0.4(4)
C46 C41 C45 C44 178.2(4)
Zr C41 C45 C44 -66.0(3)
C42 C41 C45 Zr 65.6(3)
C46 C41 C45 Zr -115.8(4)
C43 C44 C45 C41 0.4(4)
Zr C44 C45 C41 66.9(3)
C43 C44 C45 Zr -66.5(2)
N5 Zr C45 C41 -178.3(2)
N1 Zr C45 C41 -101.0(3)
Cl2 Zr C45 C41 15.0(3)
Cl1 Zr C45 C41 98.3(2)
C43 Zr C45 C41 -78.2(3)
C44 Zr C45 C41 -115.5(4)
C42 Zr C45 C41 -37.5(2)
C3 Zr C45 C41 166.7(2)
C4 Zr C45 C41 165.4(2)
N5 Zr C45 C44 -62.9(2)
N1 Zr C45 C44 14.5(3)
Cl2 Zr C45 C44 130.5(2)
Cl1 Zr C45 C44 -146.3(2)
C43 Zr C45 C44 37.3(2)
C42 Zr C45 C44 77.9(3)
C41 Zr C45 C44 115.5(4)
C3 Zr C45 C44 -77.9(3)
C4 Zr C45 C44 -79.1(3)
C45 C41 C46 C47 -86.5(7)
C42 C41 C46 C47 91.8(7)
Zr C41 C46 C47 -177.1(4)
C41 C46 C47 C48 -2.3(15)
C7 N8 B1 C61 138.5(14)
C7 N8 B1 C71 16.9(15)
C7 N8 B1 C51 -106.9(14)
N8 B1 C51 C56 -4.1(5)
C61 B1 C51 C56 111.6(4)
C71 B1 C51 C56 -118.4(4)
N8 B1 C51 C52 -177.3(3)
C61 B1 C51 C52 -61.6(4)
C71 B1 C51 C52 68.4(4)
C56 C51 C52 F52 -179.9(3)
B1 C51 C52 F52 -5.7(5)
C56 C51 C52 C53 0.6(6)
B1 C51 C52 C53 174.7(4)
F52 C52 C53 F53 -0.7(6)
C51 C52 C53 F53 178.8(4)
F52 C52 C53 C54 179.5(4)
C51 C52 C53 C54 -1.0(7)
F53 C53 C54 F54 -0.8(7)
C52 C53 C54 F54 179.0(4)
F53 C53 C54 C55 -179.4(4)
C52 C53 C54 C55 0.5(7)
F54 C54 C55 F55 2.7(8)
C53 C54 C55 F55 -178.8(5)
F54 C54 C55 C56 -178.2(4)
C53 C54 C55 C56 0.3(7)
C52 C51 C56 F56 179.4(4)
B1 C51 C56 F56 6.0(6)
C52 C51 C56 C55 0.2(6)
B1 C51 C56 C55 -173.2(4)
F55 C55 C56 F56 -0.8(6)
C54 C55 C56 F56 -179.9(4)
F55 C55 C56 C51 178.4(4)
C54 C55 C56 C51 -0.7(7)
N8 B1 C61 C62 -132.3(3)
C71 B1 C61 C62 -19.9(4)
C51 B1 C61 C62 110.9(3)
N8 B1 C61 C66 53.7(4)
C71 B1 C61 C66 166.2(3)
C51 B1 C61 C66 -63.1(4)
C66 C61 C62 F62 178.4(3)
B1 C61 C62 F62 4.2(5)
C66 C61 C62 C63 -0.9(5)
B1 C61 C62 C63 -175.2(3)
F62 C62 C63 F63 0.9(5)
C61 C62 C63 F63 -179.8(3)
F62 C62 C63 C64 -178.4(3)
C61 C62 C63 C64 1.0(5)
F63 C63 C64 F64 0.5(5)
C62 C63 C64 F64 179.8(3)
F63 C63 C64 C65 -179.5(3)
C62 C63 C64 C65 -0.2(5)
F64 C64 C65 F65 -0.6(5)
C63 C64 C65 F65 179.4(3)
F64 C64 C65 C66 179.5(3)
C63 C64 C65 C66 -0.5(5)
F65 C65 C66 F66 0.3(5)
C64 C65 C66 F66 -179.8(3)
F65 C65 C66 C61 -179.4(3)
C64 C65 C66 C61 0.5(5)
C62 C61 C66 F66 -179.5(3)
B1 C61 C66 F66 -4.9(4)
C62 C61 C66 C65 0.2(5)
B1 C61 C66 C65 174.8(3)
N8 B1 C71 C72 -113.3(4)
C61 B1 C71 C72 130.6(4)
C51 B1 C71 C72 5.3(5)
N8 B1 C71 C76 60.1(4)
C61 B1 C71 C76 -55.9(4)
C51 B1 C71 C76 178.8(3)
C76 C71 C72 F72 179.2(3)
B1 C71 C72 F72 -7.1(5)
C76 C71 C72 C73 -0.9(5)
B1 C71 C72 C73 172.9(3)
F72 C72 C73 F73 0.3(6)
C71 C72 C73 F73 -179.6(4)
F72 C72 C73 C74 -179.5(4)
C71 C72 C73 C74 0.6(6)
F73 C73 C74 F74 0.9(6)
C72 C73 C74 F74 -179.3(4)
F73 C73 C74 C75 -179.4(4)
C72 C73 C74 C75 0.4(6)
F74 C74 C75 F75 -0.8(6)
C73 C74 C75 F75 179.5(4)
F74 C74 C75 C76 178.7(3)
C73 C74 C75 C76 -1.0(6)
F75 C75 C76 F76 0.5(5)
C74 C75 C76 F76 -179.0(3)
F75 C75 C76 C71 -179.8(3)
C74 C75 C76 C71 0.7(6)
C72 C71 C76 F76 179.9(3)
B1 C71 C76 F76 5.6(5)
C72 C71 C76 C75 0.3(5)
B1 C71 C76 C75 -174.0(3)
C86 C81 C82 C83 0.0
C81 C82 C83 C84 0.0
C82 C83 C84 C85 0.0
C83 C84 C85 C86 0.0
C84 C85 C86 C81 0.0
C84 C85 C86 C87 180.0(3)
C82 C81 C86 C85 0.0
C82 C81 C86 C87 180.0(3)
